data_1529264
loop_
_publ_author_name
'Dange, Nitin S.'
'Stepherson, Jacob R.'
'Ayala, Caitlan E.'
'Fronczek, Frank R.'
'Kartika, Rendy'

_publ_section_title
;
 Cooperative benzylic--oxyallylic stabilized cations: regioselective
 construction of \a-quaternary centers in ketone-derived compounds
;
_journal_issue 11
_journal_name_full 'Chem. Sci.'
_journal_page_first 6312
_journal_paper_doi 10.1039/C5SC01914A
_journal_volume 6
_journal_year 2015
_chemical_absolute_configuration unk
_chemical_formula_moiety 'C23 H23 N O3'
_chemical_formula_sum 'C23 H23 N O3'
_chemical_formula_weight 361.42
_chemical_name_systematic
; 
 ? 
;
_space_group_IT_number 19
_symmetry_cell_setting orthorhombic
_symmetry_space_group_name_Hall 'P 2ac 2ab'
_symmetry_space_group_name_H-M 'P 21 21 21'
_atom_sites_solution_hydrogens geom
_atom_sites_solution_primary direct
_atom_sites_solution_secondary difmap
_audit_creation_method SHELXL-97
_audit_update_record
;
2015-04-01 deposited with the CCDC.
2015-07-22 downloaded from the CCDC.
;
_cell_angle_alpha 90
_cell_angle_beta 90
_cell_angle_gamma 90
_cell_formula_units_Z 4
_cell_length_a 7.2261(3)
_cell_length_b 13.4245(5)
_cell_length_c 18.9990(9)
_cell_measurement_reflns_used 7072
_cell_measurement_temperature 90.0(5)
_cell_measurement_theta_max 60.92
_cell_measurement_theta_min 4.03
_cell_volume 1843.03(13)
_computing_cell_refinement 'Bruker SAINT'
_computing_data_collection 'Bruker APEX2'
_computing_data_reduction 'Bruker SAINT'
_computing_molecular_graphics 'ORTEP-3 for Windows (Farrugia, 2012)'
_computing_publication_material 'SHELXL-97 (Sheldrick, 2008)'
_computing_structure_refinement 'SHELXL-97 (Sheldrick, 2008)'
_computing_structure_solution 'SHELXS-97 (Sheldrick, 2008)'
_diffrn_ambient_temperature 90.0(5)
_diffrn_measured_fraction_theta_full 0.999
_diffrn_measured_fraction_theta_max 0.999
_diffrn_measurement_device_type 'Bruker Kappa APEX-II DUO'
_diffrn_measurement_method '\f and \w scans'
_diffrn_radiation_monochromator 'QUAZAR multilayer optics'
_diffrn_radiation_source 'I\mS microfocus'
_diffrn_radiation_type CuK\a
_diffrn_radiation_wavelength 1.54184
_diffrn_reflns_av_R_equivalents 0.0725
_diffrn_reflns_av_sigmaI/netI 0.0498
_diffrn_reflns_limit_h_max 8
_diffrn_reflns_limit_h_min -7
_diffrn_reflns_limit_k_max 15
_diffrn_reflns_limit_k_min -13
_diffrn_reflns_limit_l_max 21
_diffrn_reflns_limit_l_min -21
_diffrn_reflns_number 18058
_diffrn_reflns_theta_full 61.22
_diffrn_reflns_theta_max 61.22
_diffrn_reflns_theta_min 4.03
_exptl_absorpt_coefficient_mu 0.688
_exptl_absorpt_correction_T_max 0.9864
_exptl_absorpt_correction_T_min 0.8372
_exptl_absorpt_correction_type multi-scan
_exptl_absorpt_process_details 'SADABS (Sheldrick, 2004)'
_exptl_crystal_colour colorless
_exptl_crystal_density_diffrn 1.303
_exptl_crystal_density_method 'not measured'
_exptl_crystal_description needle
_exptl_crystal_F_000 768
_exptl_crystal_recrystallization_method 'Re-crystallisation from solvent: hexane/dichloromethane'
_exptl_crystal_size_max 0.23
_exptl_crystal_size_mid 0.04
_exptl_crystal_size_min 0.02
_refine_diff_density_max 0.165
_refine_diff_density_min -0.138
_refine_diff_density_rms 0.033
_refine_ls_abs_structure_details '1174 Friedel pairs (Flack, 1983) '
_refine_ls_abs_structure_Flack 0.1(4)
_refine_ls_extinction_method none
_refine_ls_goodness_of_fit_ref 1.067
_refine_ls_hydrogen_treatment constr
_refine_ls_matrix_type full
_refine_ls_number_parameters 247
_refine_ls_number_reflns 2831
_refine_ls_number_restraints 0
_refine_ls_restrained_S_all 1.067
_refine_ls_R_factor_all 0.0662
_refine_ls_R_factor_gt 0.0523
_refine_ls_shift/su_max 0.000
_refine_ls_shift/su_mean 0.000
_refine_ls_structure_factor_coef Fsqd
_refine_ls_weighting_details 'calc w=1/[\s^2^(Fo^2^)+(0.0357P)^2^+0.8243P] where P=(Fo^2^+2Fc^2^)/3'
_refine_ls_weighting_scheme calc
_refine_ls_wR_factor_gt 0.1154
_refine_ls_wR_factor_ref 0.1215
_reflns_number_gt 2333
_reflns_number_total 2831
_reflns_threshold_expression I>2\s(I)
_cod_data_source_file c5sc01914a2.cif
_cod_data_source_block NSD-1183-F1
_cod_depositor_comments
;
The following automatic conversions were performed:

'_symmetry_cell_setting' value 'Orthorhombic' changed to
'orthorhombic' according to
/usr/data/users/saulius/crontab/automatic-downloads/rss-feeds/RSC/lib/dictionaries/cif_core.dic
dictionary named 'cif_core.dic' version 2.4.2 from 2011-04-26.

Automatic conversion script
Id: cif_fix_values 3271 2015-04-21 07:52:19Z andrius 

 Adding full bibliography for 1529260--1529265.cif.
;
_cod_original_sg_symbol_Hall 'P 2ac 2ab '
_cod_original_sg_symbol_H-M 'P 21 21 21 '
_cod_database_code 1529264

loop_
_symmetry_equiv_pos_as_xyz
'x, y, z'
'-x+1/2, -y, z+1/2'
'-x, y+1/2, -z+1/2'
'x+1/2, -y+1/2, -z'

loop_
_atom_site_label
_atom_site_type_symbol
_atom_site_fract_x
_atom_site_fract_y
_atom_site_fract_z
_atom_site_U_iso_or_equiv
_atom_site_adp_type
_atom_site_occupancy
_atom_site_symmetry_multiplicity
_atom_site_calc_flag
_atom_site_refinement_flags
O1 O 0.4610(3) 0.46844(17) 0.62253(14) 0.0625(7) Uani 1 1 d .
O2 O 0.6491(3) 0.44203(16) 0.72455(12) 0.0560(6) Uani 1 1 d .
O3 O 0.6346(4) 0.75636(17) 0.37777(12) 0.0588(7) Uani 1 1 d .
N1 N 0.6480(4) 0.70144(18) 0.49084(14) 0.0462(7) Uani 1 1 d .
C1 C 0.6063(5) 0.4995(2) 0.66414(18) 0.0523(9) Uani 1 1 d .
C2 C 0.6150(5) 0.6120(2) 0.67643(17) 0.0505(9) Uani 1 1 d .
C3 C 0.7995(5) 0.6221(3) 0.7166(2) 0.0557(10) Uani 1 1 d .
H3A H 0.8570 0.6876 0.7069 0.067 Uiso 1 1 calc R
H3B H 0.7789 0.6160 0.7679 0.067 Uiso 1 1 calc R
C4 C 0.9250(5) 0.5372(2) 0.69003(19) 0.0541(9) Uani 1 1 d .
H4A H 0.9993 0.5590 0.6490 0.065 Uiso 1 1 calc R
H4B H 1.0097 0.5143 0.7276 0.065 Uiso 1 1 calc R
C5 C 0.7907(5) 0.4557(3) 0.6694(2) 0.0536(9) Uani 1 1 d .
C6 C 0.6251(5) 0.6674(2) 0.60702(18) 0.0466(8) Uani 1 1 d .
C7 C 0.6317(5) 0.6274(2) 0.54184(18) 0.0496(8) Uani 1 1 d .
H7 H 0.6259 0.5581 0.5321 0.060 Uiso 1 1 calc R
C8 C 0.6539(5) 0.7935(2) 0.52544(17) 0.0470(9) Uani 1 1 d .
C9 C 0.6416(5) 0.7735(2) 0.59808(18) 0.0494(9) Uani 1 1 d .
C10 C 0.6484(5) 0.8539(2) 0.6448(2) 0.0589(10) Uani 1 1 d .
H10 H 0.6393 0.8431 0.6941 0.071 Uiso 1 1 calc R
C11 C 0.6684(5) 0.9485(3) 0.6187(2) 0.0641(11) Uani 1 1 d .
H11 H 0.6720 1.0032 0.6504 0.077 Uiso 1 1 calc R
C12 C 0.6835(5) 0.9664(3) 0.5466(2) 0.0626(11) Uani 1 1 d .
H12 H 0.6991 1.0326 0.5301 0.075 Uiso 1 1 calc R
C13 C 0.6762(5) 0.8896(2) 0.4994(2) 0.0552(9) Uani 1 1 d .
H13 H 0.6860 0.9016 0.4502 0.066 Uiso 1 1 calc R
C14 C 0.8539(5) 0.3652(3) 0.6314(2) 0.0533(9) Uani 1 1 d .
C15 C 0.8754(5) 0.2749(3) 0.6653(2) 0.0607(10) Uani 1 1 d .
H15 H 0.8473 0.2692 0.7139 0.073 Uiso 1 1 calc R
C16 C 0.9383(5) 0.1924(3) 0.6281(2) 0.0626(10) Uani 1 1 d .
H16 H 0.9520 0.1302 0.6514 0.075 Uiso 1 1 calc R
C17 C 0.9811(5) 0.2007(3) 0.5572(2) 0.0624(11) Uani 1 1 d .
H17 H 1.0247 0.1443 0.5319 0.075 Uiso 1 1 calc R
C18 C 0.9600(5) 0.2912(2) 0.5235(2) 0.0611(10) Uani 1 1 d .
H18 H 0.9886 0.2971 0.4748 0.073 Uiso 1 1 calc R
C19 C 0.8976(5) 0.3729(3) 0.5603(2) 0.0571(10) Uani 1 1 d .
H19 H 0.8842 0.4350 0.5369 0.069 Uiso 1 1 calc R
C20 C 0.4505(5) 0.6464(3) 0.7209(2) 0.0637(11) Uani 1 1 d .
H20A H 0.3352 0.6333 0.6954 0.096 Uiso 1 1 calc R
H20B H 0.4613 0.7180 0.7301 0.096 Uiso 1 1 calc R
H20C H 0.4496 0.6101 0.7656 0.096 Uiso 1 1 calc R
C21 C 0.3832(6) 0.3741(3) 0.6361(2) 0.0671(11) Uani 1 1 d .
H21A H 0.4799 0.3231 0.6332 0.101 Uiso 1 1 calc R
H21B H 0.2868 0.3600 0.6012 0.101 Uiso 1 1 calc R
H21C H 0.3287 0.3737 0.6834 0.101 Uiso 1 1 calc R
C22 C 0.6482(5) 0.6864(3) 0.41727(19) 0.0507(9) Uani 1 1 d .
C23 C 0.6673(5) 0.5806(2) 0.39377(18) 0.0594(10) Uani 1 1 d .
H23A H 0.5537 0.5440 0.4049 0.089 Uiso 1 1 calc R
H23B H 0.7722 0.5496 0.4181 0.089 Uiso 1 1 calc R
H23C H 0.6887 0.5787 0.3428 0.089 Uiso 1 1 calc R

loop_
_atom_site_aniso_label
_atom_site_aniso_U_11
_atom_site_aniso_U_22
_atom_site_aniso_U_33
_atom_site_aniso_U_23
_atom_site_aniso_U_13
_atom_site_aniso_U_12
O1 0.0604(16) 0.0636(15) 0.0636(17) 0.0187(14) -0.0133(14) -0.0150(13)
O2 0.0569(15) 0.0570(14) 0.0542(15) 0.0118(12) -0.0009(14) -0.0033(13)
O3 0.0645(16) 0.0574(15) 0.0544(16) 0.0136(13) -0.0005(15) -0.0052(13)
N1 0.0448(17) 0.0460(15) 0.0478(17) 0.0019(13) 0.0032(15) -0.0007(14)
C1 0.055(2) 0.057(2) 0.045(2) 0.0073(17) -0.0048(19) -0.0056(18)
C2 0.052(2) 0.052(2) 0.048(2) 0.0056(16) -0.0040(18) 0.0043(18)
C3 0.062(2) 0.053(2) 0.052(2) -0.0035(18) -0.0036(19) -0.0026(18)
C4 0.054(2) 0.057(2) 0.052(2) 0.0048(18) -0.0012(18) -0.0030(17)
C5 0.049(2) 0.058(2) 0.054(2) 0.0048(19) 0.0007(19) -0.0036(17)
C6 0.0423(19) 0.0464(18) 0.051(2) -0.0024(16) 0.0015(18) 0.0012(16)
C7 0.050(2) 0.0420(17) 0.057(2) 0.0045(17) -0.0009(19) 0.0020(16)
C8 0.041(2) 0.0458(19) 0.055(2) 0.0016(16) 0.0014(18) 0.0052(16)
C9 0.043(2) 0.050(2) 0.055(2) 0.0004(17) -0.0008(18) 0.0038(17)
C10 0.062(3) 0.054(2) 0.060(2) -0.0037(18) 0.000(2) 0.008(2)
C11 0.067(3) 0.054(2) 0.070(3) -0.012(2) -0.004(2) 0.0049(19)
C12 0.063(3) 0.0427(19) 0.082(3) 0.002(2) -0.007(2) 0.0044(17)
C13 0.044(2) 0.057(2) 0.064(2) -0.001(2) -0.0049(19) 0.0035(16)
C14 0.046(2) 0.054(2) 0.060(2) 0.0109(19) -0.002(2) -0.0047(17)
C15 0.056(2) 0.056(2) 0.070(3) 0.010(2) -0.003(2) -0.006(2)
C16 0.057(2) 0.046(2) 0.085(3) 0.007(2) -0.003(2) -0.0026(17)
C17 0.057(2) 0.047(2) 0.083(3) -0.003(2) -0.002(2) -0.0018(18)
C18 0.061(2) 0.054(2) 0.068(3) 0.001(2) 0.002(2) -0.0031(19)
C19 0.061(2) 0.047(2) 0.063(3) 0.0031(19) -0.001(2) -0.0034(18)
C20 0.059(3) 0.074(3) 0.058(3) 0.009(2) 0.009(2) 0.004(2)
C21 0.072(3) 0.054(2) 0.076(3) 0.007(2) -0.010(2) -0.010(2)
C22 0.040(2) 0.062(2) 0.050(2) 0.0013(19) 0.0023(18) -0.0041(18)
C23 0.071(3) 0.056(2) 0.052(2) -0.0019(18) 0.002(2) -0.0077(19)

loop_
_atom_type_symbol
_atom_type_description
_atom_type_scat_dispersion_real
_atom_type_scat_dispersion_imag
_atom_type_scat_source
C C 0.0181 0.0091 'International Tables Vol C Tables 4.2.6.8 and 6.1.1.4'
H H 0.0000 0.0000 'International Tables Vol C Tables 4.2.6.8 and 6.1.1.4'
N N 0.0311 0.0180 'International Tables Vol C Tables 4.2.6.8 and 6.1.1.4'
O O 0.0492 0.0322 'International Tables Vol C Tables 4.2.6.8 and 6.1.1.4'

loop_
_geom_angle_atom_site_label_1
_geom_angle_atom_site_label_2
_geom_angle_atom_site_label_3
_geom_angle
C1 O1 C21 118.1(3)
C1 O2 C5 60.6(2)
C7 N1 C8 107.8(3)
C7 N1 C22 125.9(3)
C8 N1 C22 126.2(3)
O1 C1 O2 117.8(3)
O1 C1 C5 127.8(3)
O2 C1 C5 61.7(2)
O1 C1 C2 114.7(3)
O2 C1 C2 113.9(3)
C5 C1 C2 110.5(3)
C6 C2 C20 111.7(3)
C6 C2 C1 110.7(3)
C20 C2 C1 110.5(3)
C6 C2 C3 110.2(3)
C20 C2 C3 111.9(3)
C1 C2 C3 101.4(3)
C4 C3 C2 106.4(3)
C4 C3 H3A 110.5
C2 C3 H3A 110.5
C4 C3 H3B 110.5
C2 C3 H3B 110.5
H3A C3 H3B 108.6
C5 C4 C3 104.0(3)
C5 C4 H4A 111.0
C3 C4 H4A 111.0
C5 C4 H4B 111.0
C3 C4 H4B 111.0
H4A C4 H4B 109.0
C1 C5 O2 57.7(2)
C1 C5 C14 125.2(3)
O2 C5 C14 117.2(3)
C1 C5 C4 108.1(3)
O2 C5 C4 110.5(3)
C14 C5 C4 121.4(3)
C7 C6 C9 106.4(3)
C7 C6 C2 127.2(3)
C9 C6 C2 126.3(3)
C6 C7 N1 110.9(3)
C6 C7 H7 124.5
N1 C7 H7 124.5
C13 C8 N1 130.9(3)
C13 C8 C9 122.2(3)
N1 C8 C9 106.8(3)
C10 C9 C8 118.2(3)
C10 C9 C6 133.8(3)
C8 C9 C6 108.0(3)
C11 C10 C9 119.2(4)
C11 C10 H10 120.4
C9 C10 H10 120.4
C10 C11 C12 121.6(4)
C10 C11 H11 119.2
C12 C11 H11 119.2
C13 C12 C11 120.8(4)
C13 C12 H12 119.6
C11 C12 H12 119.6
C12 C13 C8 118.0(4)
C12 C13 H13 121.0
C8 C13 H13 121.0
C15 C14 C19 119.5(4)
C15 C14 C5 121.7(3)
C19 C14 C5 118.8(3)
C14 C15 C16 120.0(4)
C14 C15 H15 120.0
C16 C15 H15 120.0
C17 C16 C15 120.2(3)
C17 C16 H16 119.9
C15 C16 H16 119.9
C18 C17 C16 119.8(4)
C18 C17 H17 120.1
C16 C17 H17 120.1
C19 C18 C17 120.0(4)
C19 C18 H18 120.0
C17 C18 H18 120.0
C18 C19 C14 120.6(3)
C18 C19 H19 119.7
C14 C19 H19 119.7
C2 C20 H20A 109.5
C2 C20 H20B 109.5
H20A C20 H20B 109.5
C2 C20 H20C 109.5
H20A C20 H20C 109.5
H20B C20 H20C 109.5
O1 C21 H21A 109.5
O1 C21 H21B 109.5
H21A C21 H21B 109.5
O1 C21 H21C 109.5
H21A C21 H21C 109.5
H21B C21 H21C 109.5
O3 C22 N1 120.3(3)
O3 C22 C23 124.1(3)
N1 C22 C23 115.6(3)
C22 C23 H23A 109.5
C22 C23 H23B 109.5
H23A C23 H23B 109.5
C22 C23 H23C 109.5
H23A C23 H23C 109.5
H23B C23 H23C 109.5

loop_
_geom_bond_atom_site_label_1
_geom_bond_atom_site_label_2
_geom_bond_distance
O1 C1 1.379(4)
O1 C21 1.410(4)
O2 C1 1.417(4)
O2 C5 1.476(4)
O3 C22 1.206(4)
N1 C7 1.393(4)
N1 C8 1.400(4)
N1 C22 1.412(4)
C1 C5 1.460(5)
C1 C2 1.530(5)
C2 C6 1.516(4)
C2 C20 1.530(5)
C2 C3 1.542(5)
C3 C4 1.541(5)
C3 H3A 0.9900
C3 H3B 0.9900
C4 C5 1.514(5)
C4 H4A 0.9900
C4 H4B 0.9900
C5 C14 1.485(5)
C6 C7 1.350(4)
C6 C9 1.439(4)
C7 H7 0.9500
C8 C13 1.392(4)
C8 C9 1.409(4)
C9 C10 1.399(5)
C10 C11 1.372(5)
C10 H10 0.9500
C11 C12 1.394(5)
C11 H11 0.9500
C12 C13 1.367(5)
C12 H12 0.9500
C13 H13 0.9500
C14 C15 1.381(5)
C14 C19 1.391(5)
C15 C16 1.389(5)
C15 H15 0.9500
C16 C17 1.386(5)
C16 H16 0.9500
C17 C18 1.383(5)
C17 H17 0.9500
C18 C19 1.376(5)
C18 H18 0.9500
C19 H19 0.9500
C20 H20A 0.9800
C20 H20B 0.9800
C20 H20C 0.9800
C21 H21A 0.9800
C21 H21B 0.9800
C21 H21C 0.9800
C22 C23 1.496(5)
C23 H23A 0.9800
C23 H23B 0.9800
C23 H23C 0.9800

loop_
_geom_torsion_atom_site_label_1
_geom_torsion_atom_site_label_2
_geom_torsion_atom_site_label_3
_geom_torsion_atom_site_label_4
_geom_torsion
C21 O1 C1 O2 -9.7(5)
C21 O1 C1 C5 64.6(5)
C21 O1 C1 C2 -147.9(3)
C5 O2 C1 O1 120.2(4)
C5 O2 C1 C2 -101.3(4)
O1 C1 C2 C6 -57.1(4)
O2 C1 C2 C6 163.1(3)
C5 C1 C2 C6 95.9(4)
O1 C1 C2 C20 67.2(4)
O2 C1 C2 C20 -72.6(4)
C5 C1 C2 C20 -139.8(3)
O1 C1 C2 C3 -174.1(3)
O2 C1 C2 C3 46.1(4)
C5 C1 C2 C3 -21.0(4)
C6 C2 C3 C4 -87.0(3)
C20 C2 C3 C4 148.1(3)
C1 C2 C3 C4 30.3(3)
C2 C3 C4 C5 -29.0(4)
O1 C1 C5 O2 -104.6(4)
C2 C1 C5 O2 106.8(3)
O1 C1 C5 C14 -2.1(6)
O2 C1 C5 C14 102.5(4)
C2 C1 C5 C14 -150.7(3)
O1 C1 C5 C4 152.1(3)
O2 C1 C5 C4 -103.3(3)
C2 C1 C5 C4 3.6(4)
C1 O2 C5 C14 -116.2(4)
C1 O2 C5 C4 99.0(3)
C3 C4 C5 C1 15.7(4)
C3 C4 C5 O2 -45.8(4)
C3 C4 C5 C14 171.1(3)
C20 C2 C6 C7 -125.5(4)
C1 C2 C6 C7 -1.9(5)
C3 C2 C6 C7 109.5(4)
C20 C2 C6 C9 58.7(5)
C1 C2 C6 C9 -177.6(4)
C3 C2 C6 C9 -66.2(4)
C9 C6 C7 N1 -1.1(4)
C2 C6 C7 N1 -177.5(3)
C8 N1 C7 C6 0.5(4)
C22 N1 C7 C6 -176.2(3)
C7 N1 C8 C13 177.3(4)
C22 N1 C8 C13 -6.0(6)
C7 N1 C8 C9 0.3(4)
C22 N1 C8 C9 177.0(3)
C13 C8 C9 C10 1.3(5)
N1 C8 C9 C10 178.7(3)
C13 C8 C9 C6 -178.2(3)
N1 C8 C9 C6 -0.9(4)
C7 C6 C9 C10 -178.2(4)
C2 C6 C9 C10 -1.8(7)
C7 C6 C9 C8 1.2(4)
C2 C6 C9 C8 177.7(3)
C8 C9 C10 C11 -0.6(6)
C6 C9 C10 C11 178.8(4)
C9 C10 C11 C12 -0.5(6)
C10 C11 C12 C13 0.9(6)
C11 C12 C13 C8 -0.2(6)
N1 C8 C13 C12 -177.5(4)
C9 C8 C13 C12 -0.9(5)
C1 C5 C14 C15 -105.5(5)
O2 C5 C14 C15 -37.4(5)
C4 C5 C14 C15 103.4(4)
C1 C5 C14 C19 76.5(5)
O2 C5 C14 C19 144.6(3)
C4 C5 C14 C19 -74.6(5)
C19 C14 C15 C16 -0.7(6)
C5 C14 C15 C16 -178.7(3)
C14 C15 C16 C17 0.6(6)
C15 C16 C17 C18 -0.3(6)
C16 C17 C18 C19 0.3(6)
C17 C18 C19 C14 -0.5(6)
C15 C14 C19 C18 0.7(6)
C5 C14 C19 C18 178.7(4)
C7 N1 C22 O3 168.6(3)
C8 N1 C22 O3 -7.6(6)
C7 N1 C22 C23 -11.8(5)
C8 N1 C22 C23 172.0(3)
